data_1561609
loop_
_publ_author_name
'Jin, Jing'
'Chen, Chong'
'Gao, Yan'
'Zhao, Ran'
'Wang, Xiuyan'
'L\"u, Chunxin'
'Chi, Yuxian'
'Niu, Shuyun'

_publ_section_title
;
 Synthesis, structure, and luminescence property of a series of Ag--Ln
 coordination polymers with the N-heterocyclic carboxylato ligand
;
_journal_name_full 'Journal of Solid State Chemistry'
_journal_page_first 193
_journal_page_last 201
_journal_paper_doi 10.1016/j.jssc.2016.01.001
_journal_volume 235
_journal_year 2016
_chemical_formula_sum 'C14 H6 Ag N2 O8 Pr'
_chemical_formula_weight 578.99
_space_group_IT_number 2
_space_group_name_Hall '-P 1'
_space_group_name_H-M_alt 'P -1'
_symmetry_cell_setting triclinic
_symmetry_space_group_name_H-M 'P -1'
_atom_sites_solution_hydrogens geom
_atom_sites_solution_primary direct
_atom_sites_solution_secondary difmap
_audit_creation_method SHELXL-97
_cell_angle_alpha 99.1240(10)
_cell_angle_beta 100.8880(10)
_cell_angle_gamma 96.4280(10)
_cell_formula_units_Z 2
_cell_length_a 7.3526(6)
_cell_length_b 10.4329(9)
_cell_length_c 11.6089(9)
_cell_measurement_temperature 293(2)
_cell_volume 854.11(12)
_computing_cell_refinement 'Bruker XSCANS'
_computing_data_collection 'Bruker XSCANS'
_computing_data_reduction 'Bruker SHELXTL'
_computing_molecular_graphics 'Bruker SHELXTL'
_computing_publication_material 'Bruker SHELXTL'
_computing_structure_refinement 'SHELXL-97 (Sheldrick, 1997)'
_computing_structure_solution 'SHELXS-97 (Sheldrick, 1990)'
_diffrn_ambient_temperature 293(2)
_diffrn_measured_fraction_theta_full 0.978
_diffrn_measured_fraction_theta_max 0.978
_diffrn_measurement_device_type 'Bruker Apex2 CCD'
_diffrn_measurement_method '\w scans'
_diffrn_radiation_monochromator graphite
_diffrn_radiation_source 'fine-focus sealed tube'
_diffrn_radiation_type MoK\a
_diffrn_radiation_wavelength 0.71073
_diffrn_reflns_av_R_equivalents 0.0159
_diffrn_reflns_av_sigmaI/netI 0.0320
_diffrn_reflns_limit_h_max 9
_diffrn_reflns_limit_h_min -8
_diffrn_reflns_limit_k_max 12
_diffrn_reflns_limit_k_min -12
_diffrn_reflns_limit_l_max 12
_diffrn_reflns_limit_l_min -14
_diffrn_reflns_number 4672
_diffrn_reflns_theta_full 26.00
_diffrn_reflns_theta_max 26.00
_diffrn_reflns_theta_min 1.82
_exptl_absorpt_coefficient_mu 4.010
_exptl_absorpt_correction_T_max 0.7639
_exptl_absorpt_correction_T_min 0.4864
_exptl_absorpt_correction_type multi-scan
_exptl_absorpt_process_details sadabs
_exptl_crystal_colour green
_exptl_crystal_density_diffrn 2.251
_exptl_crystal_density_method 'not measured'
_exptl_crystal_description block
_exptl_crystal_F_000 548
_exptl_crystal_size_max 0.21
_exptl_crystal_size_mid 0.10
_exptl_crystal_size_min 0.07
_refine_diff_density_max 4.314
_refine_diff_density_min -1.673
_refine_diff_density_rms 0.249
_refine_ls_extinction_method none
_refine_ls_goodness_of_fit_ref 1.113
_refine_ls_hydrogen_treatment mixed
_refine_ls_matrix_type full
_refine_ls_number_parameters 235
_refine_ls_number_reflns 3283
_refine_ls_number_restraints 0
_refine_ls_restrained_S_all 1.113
_refine_ls_R_factor_all 0.0469
_refine_ls_R_factor_gt 0.0436
_refine_ls_shift/su_max 0.000
_refine_ls_shift/su_mean 0.000
_refine_ls_structure_factor_coef Fsqd
_refine_ls_weighting_details 'calc w=1/[\s^2^(Fo^2^)+(0.0647P)^2^+10.8959P] where P=(Fo^2^+2Fc^2^)/3'
_refine_ls_weighting_scheme calc
_refine_ls_wR_factor_gt 0.1305
_refine_ls_wR_factor_ref 0.1322
_reflns_number_gt 3019
_reflns_number_total 3283
_reflns_threshold_expression >2sigma(I)
_cod_data_source_file JSSC-2016-235-193.CIF
_cod_data_source_block 5
_cod_original_sg_symbol_H-M P-1
_cod_database_code 1561609

loop_
_symmetry_equiv_pos_as_xyz
'x, y, z'
'-x, -y, -z'

loop_
_atom_site_label
_atom_site_type_symbol
_atom_site_fract_x
_atom_site_fract_y
_atom_site_fract_z
_atom_site_U_iso_or_equiv
_atom_site_adp_type
_atom_site_occupancy
_atom_site_symmetry_multiplicity
_atom_site_calc_flag
_atom_site_refinement_flags
_atom_site_disorder_assembly
_atom_site_disorder_group
Pr Pr 0.25671(5) 0.47042(4) 0.06912(3) 0.01430(16) Uani 1 1 d . . .
Ag Ag 1.29005(11) 0.75706(9) 0.70633(7) 0.0466(3) Uani 1 1 d . . .
N1 N 1.0419(10) 0.6817(7) 0.5658(6) 0.0247(15) Uani 1 1 d . . .
N2 N 0.5110(11) 1.0707(7) 0.1972(7) 0.0305(17) Uani 1 1 d . . .
O1 O 1.0937(8) 0.5249(6) 0.2289(5) 0.0246(12) Uani 1 1 d . . .
O2 O 0.8054(8) 0.5623(6) 0.1504(5) 0.0229(12) Uani 1 1 d . . .
O3 O 0.4920(8) 0.4238(6) 0.2550(5) 0.0248(12) Uani 1 1 d . . .
O4 O 0.4672(8) 0.6314(6) 0.2451(5) 0.0261(13) Uani 1 1 d . . .
O5 O 0.7154(8) 0.7670(6) 0.0069(6) 0.0274(13) Uani 1 1 d . . .
O6 O 0.4614(7) 0.6299(5) -0.0041(5) 0.0178(11) Uani 1 1 d . . .
O7 O 0.0601(10) 0.7673(7) -0.1247(6) 0.0360(15) Uani 1 1 d . . .
O8 O 0.0728(7) 0.6446(5) 0.0158(5) 0.0203(11) Uani 1 1 d . . .
C1 C 1.0548(11) 0.6441(8) 0.4533(7) 0.0226(17) Uani 1 1 d . . .
H1A H 1.1738 0.6488 0.4363 0.027 Uiso 1 1 calc R . .
C2 C 0.9021(11) 0.5980(7) 0.3591(7) 0.0182(15) Uani 1 1 d . . .
C3 C 0.7245(11) 0.5910(8) 0.3849(7) 0.0201(16) Uani 1 1 d . . .
C4 C 0.7087(12) 0.6281(9) 0.5005(7) 0.0253(18) Uani 1 1 d . . .
H4A H 0.5912 0.6239 0.5198 0.030 Uiso 1 1 calc R . .
C5 C 0.8689(12) 0.6720(8) 0.5890(7) 0.0254(18) Uani 1 1 d . . .
H5A H 0.8562 0.6958 0.6674 0.030 Uiso 1 1 calc R . .
C6 C 0.9361(11) 0.5581(7) 0.2350(7) 0.0186(15) Uani 1 1 d . . .
C7 C 0.5498(11) 0.5451(8) 0.2882(7) 0.0216(17) Uani 1 1 d . . .
C8 C 0.5771(12) 0.9659(9) 0.1452(8) 0.0289(19) Uani 1 1 d . . .
H8A H 0.7061 0.9677 0.1558 0.035 Uiso 1 1 calc R . .
C9 C 0.4609(11) 0.8552(8) 0.0766(7) 0.0209(16) Uani 1 1 d . . .
C10 C 0.2671(11) 0.8521(8) 0.0576(7) 0.0200(16) Uani 1 1 d . . .
C11 C 0.2013(12) 0.9587(8) 0.1140(8) 0.0276(19) Uani 1 1 d . . .
H11A H 0.0730 0.9587 0.1059 0.033 Uiso 1 1 calc R . .
C12 C 0.3231(13) 1.0646(9) 0.1818(9) 0.033(2) Uani 1 1 d . . .
H12A H 0.2747 1.1349 0.2187 0.039 Uiso 1 1 calc R . .
C13 C 0.5524(11) 0.7451(8) 0.0236(7) 0.0185(15) Uani 1 1 d . . .
C14 C 0.1251(11) 0.7457(8) -0.0262(7) 0.0186(15) Uani 1 1 d . . .

loop_
_atom_site_aniso_label
_atom_site_aniso_U_11
_atom_site_aniso_U_22
_atom_site_aniso_U_33
_atom_site_aniso_U_23
_atom_site_aniso_U_13
_atom_site_aniso_U_12
Pr 0.0081(2) 0.0187(2) 0.0150(2) 0.00046(15) 0.00207(15) 0.00160(15)
Ag 0.0322(4) 0.0522(5) 0.0393(5) -0.0162(4) -0.0035(3) -0.0085(4)
N1 0.023(4) 0.027(4) 0.019(3) -0.003(3) 0.000(3) 0.002(3)
N2 0.024(4) 0.024(4) 0.036(4) -0.007(3) 0.000(3) 0.000(3)
O1 0.014(3) 0.038(3) 0.022(3) 0.001(2) 0.006(2) 0.004(2)
O2 0.014(3) 0.036(3) 0.014(3) -0.003(2) -0.001(2) 0.002(2)
O3 0.017(3) 0.030(3) 0.024(3) 0.002(2) 0.001(2) -0.001(2)
O4 0.017(3) 0.029(3) 0.028(3) 0.000(3) -0.002(2) 0.003(2)
O5 0.016(3) 0.022(3) 0.046(4) 0.004(3) 0.014(3) 0.002(2)
O6 0.011(3) 0.016(3) 0.025(3) 0.000(2) 0.004(2) 0.001(2)
O7 0.041(4) 0.034(4) 0.027(3) 0.005(3) -0.004(3) 0.003(3)
O8 0.010(3) 0.019(3) 0.030(3) 0.002(2) 0.006(2) 0.000(2)
C1 0.017(4) 0.028(4) 0.021(4) 0.003(3) 0.003(3) 0.001(3)
C2 0.016(4) 0.019(4) 0.019(4) 0.001(3) 0.003(3) 0.003(3)
C3 0.020(4) 0.021(4) 0.019(4) 0.003(3) 0.006(3) 0.005(3)
C4 0.016(4) 0.038(5) 0.022(4) 0.004(4) 0.006(3) 0.006(3)
C5 0.031(5) 0.029(4) 0.017(4) 0.003(3) 0.007(3) 0.004(4)
C6 0.016(4) 0.018(4) 0.021(4) 0.001(3) 0.006(3) -0.002(3)
C7 0.010(4) 0.035(5) 0.019(4) -0.001(3) 0.008(3) 0.003(3)
C8 0.019(4) 0.027(4) 0.037(5) -0.003(4) 0.006(4) 0.000(3)
C9 0.016(4) 0.020(4) 0.024(4) -0.003(3) 0.005(3) 0.001(3)
C10 0.020(4) 0.019(4) 0.021(4) 0.003(3) 0.006(3) 0.005(3)
C11 0.018(4) 0.024(4) 0.036(5) -0.006(4) 0.002(3) 0.003(3)
C12 0.027(5) 0.024(4) 0.042(5) -0.009(4) 0.004(4) 0.008(4)
C13 0.016(4) 0.021(4) 0.020(4) 0.003(3) 0.005(3) 0.005(3)
C14 0.013(4) 0.021(4) 0.021(4) -0.001(3) 0.004(3) 0.003(3)

loop_
_atom_type_symbol
_atom_type_description
_atom_type_scat_dispersion_real
_atom_type_scat_dispersion_imag
_atom_type_scat_source
C C 0.0033 0.0016 'International Tables Vol C Tables 4.2.6.8 and 6.1.1.4'
H H 0.0000 0.0000 'International Tables Vol C Tables 4.2.6.8 and 6.1.1.4'
N N 0.0061 0.0033 'International Tables Vol C Tables 4.2.6.8 and 6.1.1.4'
O O 0.0106 0.0060 'International Tables Vol C Tables 4.2.6.8 and 6.1.1.4'
Ag Ag -0.8971 1.1015 'International Tables Vol C Tables 4.2.6.8 and 6.1.1.4'
Pr Pr -0.2180 2.8214 'International Tables Vol C Tables 4.2.6.8 and 6.1.1.4'

loop_
_geom_angle_atom_site_label_1
_geom_angle_atom_site_label_2
_geom_angle_atom_site_label_3
_geom_angle
_geom_angle_site_symmetry_1
_geom_angle_site_symmetry_3
O1 Pr O2 138.66(19) 1_455 2_665
O1 Pr O8 73.58(19) 1_455 .
O2 Pr O8 74.63(19) 2_665 .
O1 Pr O6 125.04(19) 1_455 .
O2 Pr O6 67.54(18) 2_665 .
O8 Pr O6 72.62(17) . .
O1 Pr O8 76.21(19) 1_455 2_565
O2 Pr O8 70.38(18) 2_665 2_565
O8 Pr O8 74.6(2) . 2_565
O6 Pr O8 131.84(18) . 2_565
O1 Pr O5 120.3(2) 1_455 2_665
O2 Pr O5 72.7(2) 2_665 2_665
O8 Pr O5 140.5(2) . 2_665
O6 Pr O5 113.45(18) . 2_665
O8 Pr O5 73.86(18) 2_565 2_665
O1 Pr O4 68.59(19) 1_455 .
O2 Pr O4 137.4(2) 2_665 .
O8 Pr O4 90.79(18) . .
O6 Pr O4 69.91(19) . .
O8 Pr O4 144.49(19) 2_565 .
O5 Pr O4 128.5(2) 2_665 .
O1 Pr O6 146.75(18) 1_455 2_665
O2 Pr O6 73.44(18) 2_665 2_665
O8 Pr O6 136.29(17) . 2_665
O6 Pr O6 68.0(2) . 2_665
O8 Pr O6 120.11(17) 2_565 2_665
O5 Pr O6 50.42(17) 2_665 2_665
O4 Pr O6 92.93(18) . 2_665
O1 Pr O3 78.23(19) 1_455 .
O2 Pr O3 142.10(18) 2_665 .
O8 Pr O3 138.59(19) . .
O6 Pr O3 101.00(18) . .
O8 Pr O3 126.77(18) 2_565 .
O5 Pr O3 80.3(2) 2_665 .
O4 Pr O3 50.35(19) . .
O6 Pr O3 68.87(18) 2_665 .
O1 Pr C13 138.3(2) 1_455 2_665
O2 Pr C13 70.5(2) 2_665 2_665
O8 Pr C13 145.0(2) . 2_665
O6 Pr C13 90.67(19) . 2_665
O8 Pr C13 96.6(2) 2_565 2_665
O5 Pr C13 25.0(2) 2_665 2_665
O4 Pr C13 112.6(2) . 2_665
O6 Pr C13 25.48(19) 2_665 2_665
O3 Pr C13 73.8(2) . 2_665
O1 Pr Pr 70.89(13) 1_455 2_565
O2 Pr Pr 67.78(13) 2_665 2_565
O8 Pr Pr 37.76(12) . 2_565
O6 Pr Pr 103.75(12) . 2_565
O8 Pr Pr 36.88(12) 2_565 2_565
O5 Pr Pr 107.68(14) 2_665 2_565
O4 Pr Pr 121.70(13) . 2_565
O6 Pr Pr 140.21(12) 2_665 2_565
O3 Pr Pr 147.88(13) . 2_565
C13 Pr Pr 125.61(15) 2_665 2_565
N1 Ag N2 146.4(3) . 2_776
C1 N1 C5 117.0(7) . .
C1 N1 Ag 121.4(6) . .
C5 N1 Ag 121.6(5) . .
C8 N2 C12 117.4(7) . .
C8 N2 Ag 118.8(6) . 2_776
C12 N2 Ag 123.8(6) . 2_776
C6 O1 Pr 135.0(5) . 1_655
C6 O2 Pr 138.7(5) . 2_665
C7 O3 Pr 90.5(5) . .
C7 O4 Pr 94.8(5) . .
C13 O5 Pr 96.2(5) . 2_665
C13 O6 Pr 142.7(5) . .
C13 O6 Pr 92.5(4) . 2_665
Pr O6 Pr 112.0(2) . 2_665
C14 O8 Pr 127.9(5) . .
C14 O8 Pr 116.8(5) . 2_565
Pr O8 Pr 105.4(2) . 2_565
N1 C1 C2 124.3(8) . .
N1 C1 H1A 117.8 . .
C2 C1 H1A 117.8 . .
C3 C2 C1 117.6(7) . .
C3 C2 C6 123.3(7) . .
C1 C2 C6 119.1(7) . .
C4 C3 C2 118.8(8) . .
C4 C3 C7 119.6(7) . .
C2 C3 C7 121.6(7) . .
C3 C4 C5 119.6(8) . .
C3 C4 H4A 120.2 . .
C5 C4 H4A 120.2 . .
N1 C5 C4 122.6(8) . .
N1 C5 H5A 118.7 . .
C4 C5 H5A 118.7 . .
O2 C6 O1 127.4(7) . .
O2 C6 C2 116.5(7) . .
O1 C6 C2 116.1(7) . .
O4 C7 O3 122.9(7) . .
O4 C7 C3 117.6(7) . .
O3 C7 C3 119.6(7) . .
N2 C8 C9 122.7(8) . .
N2 C8 H8A 118.6 . .
C9 C8 H8A 118.6 . .
C8 C9 C10 119.3(7) . .
C8 C9 C13 117.5(7) . .
C10 C9 C13 123.2(7) . .
C11 C10 C9 117.3(7) . .
C11 C10 C14 117.7(7) . .
C9 C10 C14 124.9(7) . .
C12 C11 C10 120.7(8) . .
C12 C11 H11A 119.7 . .
C10 C11 H11A 119.7 . .
N2 C12 C11 122.5(8) . .
N2 C12 H12A 118.7 . .
C11 C12 H12A 118.7 . .
O5 C13 O6 120.8(7) . .
O5 C13 C9 120.4(7) . .
O6 C13 C9 118.8(7) . .
O5 C13 Pr 58.9(4) . 2_665
O6 C13 Pr 62.0(4) . 2_665
C9 C13 Pr 177.3(5) . 2_665
O7 C14 O8 125.5(8) . .
O7 C14 C10 117.5(7) . .
O8 C14 C10 116.9(7) . .

loop_
_geom_bond_atom_site_label_1
_geom_bond_atom_site_label_2
_geom_bond_distance
_geom_bond_site_symmetry_2
Pr O1 2.420(6) 1_455
Pr O2 2.463(5) 2_665
Pr O8 2.470(5) .
Pr O6 2.475(5) .
Pr O8 2.521(5) 2_565
Pr O5 2.538(6) 2_665
Pr O4 2.555(6) .
Pr O6 2.605(5) 2_665
Pr O3 2.645(6) .
Pr C13 2.948(8) 2_665
Pr Pr 3.9691(8) 2_565
Ag N1 2.181(7) .
Ag N2 2.186(7) 2_776
N1 C1 1.326(11) .
N1 C5 1.345(11) .
N2 C8 1.348(11) .
N2 C12 1.352(12) .
N2 Ag 2.186(7) 2_776
O1 C6 1.258(10) .
O1 Pr 2.420(5) 1_655
O2 C6 1.247(9) .
O2 Pr 2.463(5) 2_665
O3 C7 1.262(10) .
O4 C7 1.258(10) .
O5 C13 1.251(10) .
O5 Pr 2.538(6) 2_665
O6 C13 1.270(10) .
O6 Pr 2.605(5) 2_665
O7 C14 1.219(10) .
O8 C14 1.282(10) .
O8 Pr 2.521(5) 2_565
C1 C2 1.392(11) .
C1 H1A 0.9300 .
C2 C3 1.391(11) .
C2 C6 1.510(10) .
C3 C4 1.368(11) .
C3 C7 1.511(11) .
C4 C5 1.388(12) .
C4 H4A 0.9300 .
C5 H5A 0.9300 .
C8 C9 1.389(11) .
C8 H8A 0.9300 .
C9 C10 1.396(11) .
C9 C13 1.502(10) .
C10 C11 1.382(11) .
C10 C14 1.511(11) .
C11 C12 1.371(12) .
C11 H11A 0.9300 .
C12 H12A 0.9300 .
C13 Pr 2.948(8) 2_665
